data_4319959
loop_
_publ_author_name
'Wolfgang Mohr'
'J\"urgen Stahl'
'Frank Hampel'
'J. A. Gladysz'

_publ_section_title
;
 Bent and Stretched but Not Yet to the Breaking Point: C8-C16 sp Carbon
 Chains That Span Two Platinum Atoms and the First Structurally
 Characterized 1,3,5,7,9,11,13,15-Octayne
;
_journal_name_full 'Inorganic Chemistry'
_journal_page_first 3263
_journal_page_last 3264
_journal_paper_doi 10.1021/ic010309z
_journal_volume 40
_journal_year 2001
_chemical_formula_sum 'C111 H92 F10 P4 Pt2'
_chemical_formula_weight 2129.91
_chemical_name_systematic
;
?
;
_space_group_IT_number 14
_symmetry_cell_setting monoclinic
_symmetry_space_group_name_Hall '-P 2ybc'
_symmetry_space_group_name_H-M 'P 1 21/c 1'
_atom_sites_solution_hydrogens geom
_atom_sites_solution_primary direct
_atom_sites_solution_secondary difmap
_audit_creation_method SHELXL-97
_cell_angle_alpha 90.00
_cell_angle_beta 108.32(3)
_cell_angle_gamma 90.00
_cell_formula_units_Z 2
_cell_length_a 20.389(4)
_cell_length_b 12.114(2)
_cell_length_c 21.103(4)
_cell_measurement_reflns_used 19183
_cell_measurement_temperature 173(2)
_cell_measurement_theta_max 27.48
_cell_measurement_theta_min 1.0
_cell_volume 4948.1(18)
_computing_cell_refinement Denzo-SMN
_computing_data_collection Collect
_computing_data_reduction Denzo-SMN
_computing_publication_material 'SHELXL-97 (Sheldrick, 1997)'
_computing_structure_refinement 'SHELXL-97 (Sheldrick, 1997)'
_computing_structure_solution 'SHELXS-97 (Sheldrick, 1990)'
_diffrn_ambient_temperature 173(2)
_diffrn_detector_area_resol_mean 9
_diffrn_measured_fraction_theta_full 0.996
_diffrn_measured_fraction_theta_max 0.996
_diffrn_measurement_device_type 'Nonius KappaCCD'
_diffrn_radiation_monochromator graphite
_diffrn_radiation_source 'fine-focus rotating anode'
_diffrn_radiation_type MoK\a
_diffrn_radiation_wavelength 0.71073
_diffrn_reflns_av_R_equivalents 0.0454
_diffrn_reflns_av_sigmaI/netI 0.0653
_diffrn_reflns_limit_h_max 26
_diffrn_reflns_limit_h_min -25
_diffrn_reflns_limit_k_max 15
_diffrn_reflns_limit_k_min -14
_diffrn_reflns_limit_l_max 27
_diffrn_reflns_limit_l_min -27
_diffrn_reflns_number 19183
_diffrn_reflns_theta_full 27.47
_diffrn_reflns_theta_max 27.47
_diffrn_reflns_theta_min 1.96
_exptl_absorpt_coefficient_mu 2.954
_exptl_absorpt_correction_T_max 0.6656
_exptl_absorpt_correction_T_min 0.4245
_exptl_absorpt_correction_type Scalepack
_exptl_crystal_colour yellow
_exptl_crystal_density_diffrn 1.430
_exptl_crystal_density_method 'not measured'
_exptl_crystal_description needle
_exptl_crystal_F_000 2128
_exptl_crystal_size_max 0.35
_exptl_crystal_size_mid 0.35
_exptl_crystal_size_min 0.15
_refine_diff_density_max 1.574
_refine_diff_density_min -0.840
_refine_diff_density_rms 0.112
_refine_ls_extinction_method none
_refine_ls_goodness_of_fit_ref 1.018
_refine_ls_hydrogen_treatment mixed
_refine_ls_matrix_type full
_refine_ls_number_parameters 586
_refine_ls_number_reflns 11299
_refine_ls_number_restraints 0
_refine_ls_restrained_S_all 1.018
_refine_ls_R_factor_all 0.0675
_refine_ls_R_factor_gt 0.0374
_refine_ls_shift/su_max 0.068
_refine_ls_shift/su_mean 0.003
_refine_ls_structure_factor_coef Fsqd
_refine_ls_weighting_details 'calc w=1/[\s^2^(Fo^2^)+(0.0355P)^2^+4.6431P] where P=(Fo^2^+2Fc^2^)/3'
_refine_ls_weighting_scheme calc
_refine_ls_wR_factor_gt 0.0771
_refine_ls_wR_factor_ref 0.0868
_reflns_number_gt 8226
_reflns_number_total 11299
_reflns_threshold_expression >2sigma(I)
_cod_data_source_file ic010309z_1.cif
_cod_data_source_block js03_2
_cod_depositor_comments
;
The following automatic conversions were performed:

'_symmetry_cell_setting' value 'Monoclinic' changed to 'monoclinic'
according to the built-in table from CIF Core dictionary named
'cif_core.dic' version 2.4.1 from 2010-06-29.

Automatic conversion script
Id: cif_fix_values 1646 2011-03-28 12:23:43Z adriana 
;
_cod_original_cell_volume 4948.1(16)
_cod_database_code 4319959

loop_
_symmetry_equiv_pos_as_xyz
'x, y, z'
'-x, y+1/2, -z+1/2'
'-x, -y, -z'
'x, -y-1/2, z-1/2'

loop_
_atom_site_label
_atom_site_type_symbol
_atom_site_fract_x
_atom_site_fract_y
_atom_site_fract_z
_atom_site_U_iso_or_equiv
_atom_site_adp_type
_atom_site_occupancy
_atom_site_symmetry_multiplicity
_atom_site_calc_flag
_atom_site_refinement_flags
_atom_site_disorder_assembly
_atom_site_disorder_group
Pt1 Pt 0.262516(8) 1.095132(12) 0.135061(7) 0.02340(6) Uani 1 1 d . . .
P1 P 0.22838(5) 0.91204(9) 0.12603(5) 0.0242(2) Uani 1 1 d . . .
P2 P 0.30857(5) 1.27024(9) 0.15647(5) 0.0273(2) Uani 1 1 d . . .
C1 C 0.3317(2) 1.0625(3) 0.0915(2) 0.0323(10) Uani 1 1 d . . .
C2 C 0.3771(2) 1.0456(4) 0.0641(2) 0.0309(9) Uani 1 1 d . . .
C3 C 0.4272(2) 1.0273(4) 0.0351(2) 0.0330(10) Uani 1 1 d . . .
C4 C 0.4735(2) 1.0096(4) 0.0121(2) 0.0346(10) Uani 1 1 d . . .
C11 C 0.2309(2) 0.8374(4) 0.05172(19) 0.0296(9) Uani 1 1 d . . .
C12 C 0.2209(3) 0.8938(4) -0.0074(2) 0.0417(11) Uani 1 1 d . . .
H12A H 0.2174 0.9720 -0.0080 0.050 Uiso 1 1 calc R . .
C13 C 0.2159(3) 0.8377(5) -0.0660(2) 0.0555(15) Uani 1 1 d . . .
H13A H 0.2085 0.8779 -0.1063 0.067 Uiso 1 1 calc R . .
C14 C 0.2217(3) 0.7244(5) -0.0663(2) 0.0521(14) Uani 1 1 d . . .
C14A C 0.2149(5) 0.6609(6) -0.1308(3) 0.094(3) Uani 1 1 d . . .
H14A H 0.2061 0.7129 -0.1681 0.141 Uiso 1 1 calc R . .
H14B H 0.1765 0.6085 -0.1394 0.141 Uiso 1 1 calc R . .
H14C H 0.2579 0.6206 -0.1261 0.141 Uiso 1 1 calc R . .
C15 C 0.2346(3) 0.6678(4) -0.0067(2) 0.0498(13) Uani 1 1 d . . .
H15A H 0.2412 0.5901 -0.0057 0.060 Uiso 1 1 calc R . .
C16 C 0.2380(2) 0.7239(4) 0.0519(2) 0.0389(11) Uani 1 1 d . . .
H16A H 0.2452 0.6839 0.0922 0.047 Uiso 1 1 calc R . .
C21 C 0.2840(2) 0.8373(4) 0.19714(19) 0.0291(9) Uani 1 1 d . . .
C22 C 0.2651(2) 0.7353(4) 0.2178(2) 0.0355(10) Uani 1 1 d . . .
H22A H 0.2212 0.7043 0.1949 0.043 Uiso 1 1 calc R . .
C23 C 0.3100(3) 0.6798(4) 0.2716(2) 0.0449(12) Uani 1 1 d . . .
H23A H 0.2964 0.6108 0.2850 0.054 Uiso 1 1 calc R . .
C24 C 0.3743(3) 0.7231(4) 0.3060(2) 0.0484(13) Uani 1 1 d . . .
C24A C 0.4235(3) 0.6632(6) 0.3649(3) 0.077(2) Uani 1 1 d . . .
H24A H 0.4027 0.5934 0.3722 0.115 Uiso 1 1 calc R . .
H24B H 0.4330 0.7093 0.4049 0.115 Uiso 1 1 calc R . .
H24C H 0.4668 0.6480 0.3556 0.115 Uiso 1 1 calc R . .
C25 C 0.3924(3) 0.8234(4) 0.2854(2) 0.0511(14) Uani 1 1 d . . .
H25A H 0.4363 0.8542 0.3083 0.061 Uiso 1 1 calc R . .
C26 C 0.3480(3) 0.8803(4) 0.2319(2) 0.0435(12) Uani 1 1 d . . .
H26A H 0.3617 0.9495 0.2191 0.052 Uiso 1 1 calc R . .
C31 C 0.1399(2) 0.8903(3) 0.12585(19) 0.0271(9) Uani 1 1 d . . .
C32 C 0.1235(2) 0.8873(3) 0.1856(2) 0.0317(10) Uani 1 1 d . . .
H32A H 0.1594 0.8857 0.2272 0.038 Uiso 1 1 calc R . .
C33 C 0.0554(2) 0.8866(4) 0.1843(2) 0.0407(11) Uani 1 1 d . . .
H33A H 0.0452 0.8830 0.2252 0.049 Uiso 1 1 calc R . .
C34 C 0.0015(2) 0.8910(4) 0.1247(3) 0.0421(11) Uani 1 1 d . . .
C34A C -0.0735(3) 0.8949(6) 0.1229(3) 0.0684(18) Uani 1 1 d . . .
H34A H -0.0757 0.8931 0.1686 0.103 Uiso 1 1 calc R . .
H34B H -0.0982 0.8311 0.0981 0.103 Uiso 1 1 calc R . .
H34C H -0.0949 0.9631 0.1009 0.103 Uiso 1 1 calc R . .
C35 C 0.0185(2) 0.8925(4) 0.0661(3) 0.0457(12) Uani 1 1 d . . .
H35A H -0.0176 0.8942 0.0246 0.055 Uiso 1 1 calc R . .
C36 C 0.0861(2) 0.8916(4) 0.0660(2) 0.0370(11) Uani 1 1 d . . .
H36A H 0.0959 0.8918 0.0248 0.044 Uiso 1 1 calc R . .
C41 C 0.3324(2) 1.3321(4) 0.0880(2) 0.0315(9) Uani 1 1 d . . .
C42 C 0.3879(3) 1.4034(5) 0.1001(3) 0.0501(13) Uani 1 1 d . . .
H42A H 0.4137 1.4223 0.1447 0.060 Uiso 1 1 calc R . .
C43 C 0.4062(3) 1.4477(6) 0.0469(3) 0.0688(18) Uani 1 1 d . . .
H43A H 0.4450 1.4954 0.0560 0.083 Uiso 1 1 calc R . .
C44 C 0.3689(3) 1.4237(6) -0.0187(3) 0.0659(18) Uani 1 1 d . . .
C44A C 0.3911(4) 1.4718(9) -0.0753(3) 0.123(4) Uani 1 1 d . . .
H44A H 0.4319 1.5184 -0.0567 0.184 Uiso 1 1 calc R . .
H44B H 0.3534 1.5164 -0.1042 0.184 Uiso 1 1 calc R . .
H44C H 0.4021 1.4118 -0.1013 0.184 Uiso 1 1 calc R . .
C45 C 0.3126(3) 1.3542(5) -0.0301(3) 0.0572(15) Uani 1 1 d . . .
H45A H 0.2859 1.3374 -0.0748 0.069 Uiso 1 1 calc R . .
C46 C 0.2942(3) 1.3083(4) 0.0224(2) 0.0458(12) Uani 1 1 d . . .
H46A H 0.2554 1.2605 0.0133 0.055 Uiso 1 1 calc R . .
C51 C 0.2515(2) 1.3696(4) 0.1772(2) 0.0319(10) Uani 1 1 d . . .
C52 C 0.2077(2) 1.4353(4) 0.1267(3) 0.0458(13) Uani 1 1 d . . .
H52A H 0.2126 1.4367 0.0834 0.055 Uiso 1 1 calc R . .
C53 C 0.1567(3) 1.4987(4) 0.1407(3) 0.0485(13) Uani 1 1 d . . .
H53A H 0.1268 1.5424 0.1062 0.058 Uiso 1 1 calc R . .
C54 C 0.1485(3) 1.4996(4) 0.2039(3) 0.0478(13) Uani 1 1 d . . .
C54A C 0.0915(3) 1.5687(5) 0.2160(4) 0.0716(19) Uani 1 1 d . . .
H54A H 0.0929 1.5608 0.2626 0.107 Uiso 1 1 calc R . .
H54B H 0.0466 1.5435 0.1865 0.107 Uiso 1 1 calc R . .
H54C H 0.0982 1.6464 0.2067 0.107 Uiso 1 1 calc R . .
C55 C 0.1931(3) 1.4355(4) 0.2528(3) 0.0422(12) Uani 1 1 d . . .
H55A H 0.1891 1.4360 0.2964 0.051 Uiso 1 1 calc R . .
C56 C 0.2433(2) 1.3707(4) 0.2402(2) 0.0383(11) Uani 1 1 d . . .
H56A H 0.2725 1.3264 0.2748 0.046 Uiso 1 1 calc R . .
C61 C 0.3878(2) 1.2685(4) 0.2270(2) 0.0313(9) Uani 1 1 d . . .
C62 C 0.4100(2) 1.3587(4) 0.2698(2) 0.0453(12) Uani 1 1 d . . .
H62A H 0.3831 1.4243 0.2627 0.054 Uiso 1 1 calc R . .
C63 C 0.4709(3) 1.3529(5) 0.3222(3) 0.0511(13) Uani 1 1 d . . .
H63A H 0.4849 1.4147 0.3510 0.061 Uiso 1 1 calc R . .
C64 C 0.5119(2) 1.2596(4) 0.3338(2) 0.0455(12) Uani 1 1 d . . .
C64A C 0.5782(3) 1.2536(5) 0.3922(3) 0.0666(17) Uani 1 1 d . . .
H64A H 0.5849 1.3231 0.4172 0.100 Uiso 1 1 calc R . .
H64B H 0.6173 1.2411 0.3756 0.100 Uiso 1 1 calc R . .
H64C H 0.5751 1.1926 0.4217 0.100 Uiso 1 1 calc R . .
C65 C 0.4909(2) 1.1712(4) 0.2909(3) 0.0486(13) Uani 1 1 d . . .
H65A H 0.5185 1.1065 0.2976 0.058 Uiso 1 1 calc R . .
C66 C 0.4293(2) 1.1757(4) 0.2376(2) 0.0395(11) Uani 1 1 d . . .
H66A H 0.4159 1.1144 0.2083 0.047 Uiso 1 1 calc R . .
C71 C 0.1870(2) 1.1313(3) 0.1777(2) 0.0272(9) Uani 1 1 d . . .
F72 F 0.10752(14) 1.1721(3) 0.07221(13) 0.0511(7) Uani 1 1 d . . .
C72 C 0.1217(2) 1.1623(4) 0.1392(2) 0.0370(10) Uani 1 1 d . . .
F73 F 0.00380(15) 1.2058(3) 0.12357(19) 0.0787(11) Uani 1 1 d . . .
C73 C 0.0682(2) 1.1809(4) 0.1650(3) 0.0479(13) Uani 1 1 d . . .
F74 F 0.02730(17) 1.1921(3) 0.25742(19) 0.0758(11) Uani 1 1 d . . .
C74 C 0.0795(3) 1.1728(4) 0.2324(3) 0.0483(13) Uani 1 1 d . . .
F75 F 0.15516(18) 1.1358(3) 0.33922(15) 0.0698(10) Uani 1 1 d . . .
C75 C 0.1438(3) 1.1434(4) 0.2729(2) 0.0437(12) Uani 1 1 d . . .
F76 F 0.25786(15) 1.0950(3) 0.28832(12) 0.0509(7) Uani 1 1 d . . .
C76 C 0.1947(2) 1.1233(4) 0.2453(2) 0.0332(10) Uani 1 1 d . . .
C80 C 0.0718(7) 0.020(2) 0.4485(6) 0.162(5) Uani 1 1 d . . .
C81 C 0.0249(11) 0.027(3) 0.4785(9) 0.131(11) Uani 0.50 1 d P . .
C82 C -0.0037(6) 0.1020(8) 0.5060(7) 0.101(3) Uani 1 1 d . . .
C83 C -0.0481(11) 0.080(2) 0.5387(13) 0.120(8) Uani 0.50 1 d P . .
C84 C 0.048(3) 0.105(2) 0.467(2) 0.19(3) Uani 0.50 1 d P . .

loop_
_atom_site_aniso_label
_atom_site_aniso_U_11
_atom_site_aniso_U_22
_atom_site_aniso_U_33
_atom_site_aniso_U_23
_atom_site_aniso_U_13
_atom_site_aniso_U_12
Pt1 0.02471(9) 0.02309(8) 0.02403(8) -0.00130(7) 0.00999(6) -0.00012(7)
P1 0.0271(5) 0.0248(5) 0.0210(5) -0.0018(4) 0.0081(4) -0.0010(4)
P2 0.0267(5) 0.0249(5) 0.0315(5) -0.0016(5) 0.0108(4) -0.0004(4)
C1 0.039(3) 0.019(2) 0.031(2) -0.0027(17) 0.0018(19) -0.0092(18)
C2 0.030(2) 0.035(2) 0.032(2) -0.0041(19) 0.0152(18) -0.0013(19)
C3 0.033(2) 0.038(3) 0.028(2) -0.0067(19) 0.0091(18) -0.001(2)
C4 0.034(2) 0.046(3) 0.026(2) -0.008(2) 0.0122(18) -0.003(2)
C11 0.034(2) 0.032(2) 0.023(2) -0.0030(18) 0.0090(17) -0.0018(19)
C12 0.057(3) 0.041(3) 0.026(2) 0.000(2) 0.011(2) -0.005(2)
C13 0.085(4) 0.059(4) 0.024(2) -0.002(2) 0.019(2) -0.011(3)
C14 0.073(4) 0.056(3) 0.032(3) -0.013(3) 0.024(2) -0.018(3)
C14A 0.163(7) 0.084(5) 0.051(4) -0.039(4) 0.056(4) -0.038(5)
C15 0.073(4) 0.034(3) 0.049(3) -0.016(2) 0.028(3) -0.009(3)
C16 0.050(3) 0.034(3) 0.035(2) -0.007(2) 0.017(2) -0.008(2)
C21 0.036(2) 0.031(2) 0.0205(19) 0.0020(18) 0.0086(17) 0.0057(19)
C22 0.041(3) 0.029(2) 0.033(2) 0.0043(19) 0.0072(19) 0.003(2)
C23 0.057(3) 0.033(3) 0.043(3) 0.008(2) 0.013(2) 0.003(2)
C24 0.059(3) 0.040(3) 0.040(3) 0.010(2) 0.007(2) 0.018(3)
C24A 0.085(5) 0.063(4) 0.064(4) 0.021(3) -0.004(3) 0.023(4)
C25 0.046(3) 0.047(3) 0.044(3) 0.004(2) -0.009(2) 0.000(2)
C26 0.042(3) 0.043(3) 0.037(3) 0.006(2) 0.000(2) -0.004(2)
C31 0.030(2) 0.022(2) 0.029(2) -0.0024(17) 0.0082(17) -0.0026(17)
C32 0.039(2) 0.025(2) 0.032(2) 0.0042(18) 0.0128(18) -0.0019(19)
C33 0.039(3) 0.043(3) 0.047(3) 0.005(2) 0.023(2) 0.002(2)
C34 0.031(2) 0.033(3) 0.061(3) 0.002(2) 0.014(2) -0.005(2)
C34A 0.034(3) 0.083(5) 0.091(5) 0.013(4) 0.024(3) 0.007(3)
C35 0.032(3) 0.048(3) 0.048(3) 0.004(2) -0.001(2) -0.004(2)
C36 0.034(2) 0.046(3) 0.031(2) 0.001(2) 0.0109(18) -0.002(2)
C41 0.033(2) 0.030(2) 0.035(2) 0.0024(19) 0.0143(19) 0.0000(19)
C42 0.045(3) 0.057(3) 0.049(3) 0.005(3) 0.016(2) -0.015(3)
C43 0.048(3) 0.090(5) 0.068(4) 0.021(4) 0.019(3) -0.025(3)
C44 0.053(3) 0.091(5) 0.054(3) 0.024(3) 0.018(3) -0.012(3)
C44A 0.087(5) 0.211(11) 0.069(5) 0.058(6) 0.023(4) -0.044(6)
C45 0.058(3) 0.072(4) 0.039(3) 0.008(3) 0.011(2) -0.010(3)
C46 0.048(3) 0.047(3) 0.043(3) 0.005(2) 0.015(2) -0.015(2)
C51 0.032(2) 0.025(2) 0.041(2) -0.0080(19) 0.0141(19) -0.0035(18)
C52 0.030(3) 0.035(3) 0.065(3) 0.015(2) 0.004(2) 0.001(2)
C53 0.040(3) 0.037(3) 0.063(3) 0.003(3) 0.009(2) 0.013(2)
C54 0.043(3) 0.029(3) 0.079(4) -0.006(3) 0.031(3) 0.000(2)
C54A 0.059(4) 0.053(4) 0.116(6) 0.000(4) 0.048(4) 0.020(3)
C55 0.045(3) 0.037(3) 0.051(3) -0.010(2) 0.024(2) -0.003(2)
C56 0.039(3) 0.032(2) 0.047(3) -0.007(2) 0.017(2) 0.000(2)
C61 0.029(2) 0.031(2) 0.033(2) 0.0001(19) 0.0088(18) 0.0001(18)
C62 0.038(3) 0.041(3) 0.050(3) -0.011(2) 0.005(2) 0.003(2)
C63 0.049(3) 0.044(3) 0.050(3) -0.015(3) 0.002(2) -0.001(3)
C64 0.036(3) 0.044(3) 0.047(3) 0.004(2) 0.000(2) 0.002(2)
C64A 0.055(4) 0.056(4) 0.068(4) -0.001(3) -0.011(3) -0.001(3)
C65 0.036(3) 0.033(3) 0.067(3) -0.001(3) 0.002(2) 0.005(2)
C66 0.038(3) 0.028(2) 0.049(3) -0.005(2) 0.009(2) 0.000(2)
C71 0.029(2) 0.023(2) 0.032(2) -0.0033(17) 0.0124(18) -0.0024(17)
F72 0.0401(16) 0.067(2) 0.0394(15) 0.0083(14) 0.0029(12) 0.0098(14)
C72 0.037(3) 0.037(3) 0.037(2) 0.002(2) 0.012(2) 0.000(2)
F73 0.0347(17) 0.091(3) 0.108(3) 0.014(2) 0.0191(17) 0.0191(18)
C73 0.025(2) 0.040(3) 0.079(4) 0.007(3) 0.017(2) 0.008(2)
F74 0.068(2) 0.068(2) 0.122(3) -0.016(2) 0.074(2) -0.0052(18)
C74 0.047(3) 0.041(3) 0.075(4) -0.012(3) 0.046(3) 0.000(2)
F75 0.087(2) 0.087(3) 0.0528(19) -0.0050(18) 0.0474(18) -0.003(2)
C75 0.058(3) 0.038(3) 0.047(3) -0.008(2) 0.035(3) -0.007(2)
F76 0.0489(17) 0.075(2) 0.0285(13) 0.0054(14) 0.0112(12) 0.0078(15)
C76 0.034(2) 0.036(3) 0.032(2) -0.0047(19) 0.0139(19) -0.0018(19)
C80 0.111(10) 0.24(2) 0.115(9) 0.010(12) 0.011(7) -0.011(13)
C81 0.075(13) 0.24(4) 0.058(10) -0.007(17) 0.001(8) 0.075(19)
C82 0.093(7) 0.069(6) 0.109(8) -0.012(6) -0.012(6) 0.009(5)
C83 0.074(13) 0.14(2) 0.125(17) -0.058(15) 0.004(11) -0.040(13)
C84 0.28(5) 0.052(14) 0.15(3) -0.005(16) -0.08(3) 0.02(2)

loop_
_atom_type_symbol
_atom_type_description
_atom_type_scat_dispersion_real
_atom_type_scat_dispersion_imag
_atom_type_scat_source
C C 0.0033 0.0016 'International Tables Vol C Tables 4.2.6.8 and 6.1.1.4'
H H 0.0000 0.0000 'International Tables Vol C Tables 4.2.6.8 and 6.1.1.4'
F F 0.0171 0.0103 'International Tables Vol C Tables 4.2.6.8 and 6.1.1.4'
P P 0.1023 0.0942 'International Tables Vol C Tables 4.2.6.8 and 6.1.1.4'
Pt Pt -1.7033 8.3905 'International Tables Vol C Tables 4.2.6.8 and 6.1.1.4'

loop_
_geom_angle_atom_site_label_1
_geom_angle_atom_site_label_2
_geom_angle_atom_site_label_3
_geom_angle
_geom_angle_site_symmetry_1
_geom_angle_site_symmetry_3
_geom_angle_publ_flag
C1 Pt1 C71 177.90(16) . . ?
C1 Pt1 P2 88.18(12) . . ?
C71 Pt1 P2 91.90(12) . . ?
C1 Pt1 P1 90.60(12) . . ?
C71 Pt1 P1 89.60(12) . . ?
P2 Pt1 P1 172.28(4) . . ?
C1 Pt1 Pt1 2.34(12) . 3_675 ?
C71 Pt1 Pt1 178.02(11) . 3_675 ?
P2 Pt1 Pt1 86.27(3) . 3_675 ?
P1 Pt1 Pt1 92.32(3) . 3_675 ?
C21 P1 C31 106.93(19) . . ?
C21 P1 C11 106.5(2) . . ?
C31 P1 C11 102.83(19) . . ?
C21 P1 Pt1 108.46(15) . . ?
C31 P1 Pt1 114.23(13) . . ?
C11 P1 Pt1 117.15(14) . . ?
C51 P2 C61 106.3(2) . . ?
C51 P2 C41 105.5(2) . . ?
C61 P2 C41 105.3(2) . . ?
C51 P2 Pt1 113.82(14) . . ?
C61 P2 Pt1 110.57(15) . . ?
C41 P2 Pt1 114.60(15) . . ?
C2 C1 Pt1 177.6(4) . . ?
C1 C2 C3 179.2(5) . . ?
C4 C3 C2 177.1(5) . . ?
C3 C4 C4 178.5(6) . 3_675 ?
C12 C11 C16 118.7(4) . . ?
C12 C11 P1 119.7(3) . . ?
C16 C11 P1 121.4(3) . . ?
C11 C12 C13 120.8(5) . . ?
C14 C13 C12 120.7(5) . . ?
C13 C14 C15 118.8(4) . . ?
C13 C14 C14A 121.4(5) . . ?
C15 C14 C14A 119.8(5) . . ?
C14 C15 C16 120.5(5) . . ?
C11 C16 C15 120.4(4) . . ?
C26 C21 C22 118.2(4) . . ?
C26 C21 P1 119.5(3) . . ?
C22 C21 P1 122.3(3) . . ?
C23 C22 C21 120.4(4) . . ?
C22 C23 C24 121.1(5) . . ?
C25 C24 C23 118.0(4) . . ?
C25 C24 C24A 120.4(5) . . ?
C23 C24 C24A 121.5(5) . . ?
C24 C25 C26 121.6(5) . . ?
C25 C26 C21 120.7(5) . . ?
C36 C31 C32 118.3(4) . . ?
C36 C31 P1 119.9(3) . . ?
C32 C31 P1 121.2(3) . . ?
C33 C32 C31 120.3(4) . . ?
C34 C33 C32 121.6(4) . . ?
C35 C34 C33 117.5(4) . . ?
C35 C34 C34A 120.6(5) . . ?
C33 C34 C34A 121.9(5) . . ?
C36 C35 C34 122.1(4) . . ?
C35 C36 C31 120.2(4) . . ?
C46 C41 C42 118.9(4) . . ?
C46 C41 P2 119.9(3) . . ?
C42 C41 P2 121.1(3) . . ?
C41 C42 C43 120.1(5) . . ?
C44 C43 C42 121.5(5) . . ?
C43 C44 C45 117.8(5) . . ?
C43 C44 C44A 120.0(6) . . ?
C45 C44 C44A 122.2(6) . . ?
C44 C45 C46 121.5(5) . . ?
C41 C46 C45 120.2(5) . . ?
C56 C51 C52 118.8(4) . . ?
C56 C51 P2 120.9(4) . . ?
C52 C51 P2 119.7(4) . . ?
C51 C52 C53 119.4(5) . . ?
C54 C53 C52 121.7(5) . . ?
C55 C54 C53 117.6(4) . . ?
C55 C54 C54A 122.8(5) . . ?
C53 C54 C54A 119.5(5) . . ?
C54 C55 C56 121.9(5) . . ?
C55 C56 C51 120.6(5) . . ?
C66 C61 C62 118.2(4) . . ?
C66 C61 P2 118.9(3) . . ?
C62 C61 P2 122.9(3) . . ?
C63 C62 C61 120.3(5) . . ?
C62 C63 C64 121.7(5) . . ?
C63 C64 C65 118.1(4) . . ?
C63 C64 C64A 121.3(5) . . ?
C65 C64 C64A 120.6(5) . . ?
C64 C65 C66 120.8(5) . . ?
C61 C66 C65 120.8(4) . . ?
C72 C71 C76 113.6(4) . . ?
C72 C71 Pt1 121.2(3) . . ?
C76 C71 Pt1 125.2(3) . . ?
F72 C72 C71 119.2(4) . . ?
F72 C72 C73 117.4(4) . . ?
C71 C72 C73 123.4(4) . . ?
F73 C73 C74 119.6(5) . . ?
F73 C73 C72 120.3(5) . . ?
C74 C73 C72 120.0(4) . . ?
F74 C74 C73 119.9(5) . . ?
F74 C74 C75 121.2(5) . . ?
C73 C74 C75 118.9(4) . . ?
F75 C75 C76 121.8(5) . . ?
F75 C75 C74 119.0(4) . . ?
C76 C75 C74 119.1(4) . . ?
C75 C76 F76 116.4(4) . . ?
C75 C76 C71 124.9(4) . . ?
F76 C76 C71 118.6(4) . . ?
C84 C80 C81 52(3) . . ?
C84 C80 C83 118(3) . 3_556 ?
C81 C80 C83 66(2) . 3_556 ?
C84 C81 C82 77(4) . . ?
C84 C81 C80 62(4) . . ?
C82 C81 C80 139(4) . . ?
C84 C81 C83 120(4) . 3_556 ?
C82 C81 C83 161(3) . 3_556 ?
C80 C81 C83 58.8(16) . 3_556 ?
C84 C81 C82 169(4) . 3_556 ?
C82 C81 C82 112(2) . 3_556 ?
C80 C81 C82 108(3) . 3_556 ?
C83 C81 C82 49.4(18) 3_556 3_556 ?
C84 C81 C81 144(5) . 3_556 ?
C82 C81 C81 66.6(16) . 3_556 ?
C80 C81 C81 153(4) . 3_556 ?
C83 C81 C81 95(4) 3_556 3_556 ?
C82 C81 C81 46(2) 3_556 3_556 ?
C83 C82 C81 124(2) . . ?
C83 C82 C84 169.8(16) . . ?
C81 C82 C84 45.6(17) . . ?
C83 C82 C81 56.8(13) . 3_556 ?
C81 C82 C81 68(2) . 3_556 ?
C84 C82 C81 113.1(14) . 3_556 ?
C82 C83 C80 129(2) . 3_556 ?
C82 C83 C81 73.9(19) . 3_556 ?
C80 C83 C81 54.9(16) 3_556 3_556 ?
C81 C84 C80 66.4(17) . . ?
C81 C84 C82 57(4) . . ?
C80 C84 C82 123(4) . . ?

loop_
_geom_bond_atom_site_label_1
_geom_bond_atom_site_label_2
_geom_bond_distance
_geom_bond_site_symmetry_2
_geom_bond_publ_flag
Pt1 C1 1.951(5) . ?
Pt1 C71 2.059(4) . ?
Pt1 P2 2.3063(12) . ?
Pt1 P1 2.3144(11) . ?
Pt1 Pt1 12.895(3) 3_675 ?
P1 C21 1.813(4) . ?
P1 C31 1.821(4) . ?
P1 C11 1.825(4) . ?
P2 C51 1.820(4) . ?
P2 C61 1.820(4) . ?
P2 C41 1.824(4) . ?
C1 C2 1.252(6) . ?
C2 C3 1.365(6) . ?
C3 C4 1.209(6) . ?
C4 C4 1.351(8) 3_675 ?
C11 C12 1.380(6) . ?
C11 C16 1.383(6) . ?
C12 C13 1.386(6) . ?
C13 C14 1.378(8) . ?
C14 C15 1.384(7) . ?
C14 C14A 1.531(7) . ?
C15 C16 1.393(6) . ?
C21 C26 1.382(6) . ?
C21 C22 1.404(6) . ?
C22 C23 1.387(6) . ?
C23 C24 1.387(7) . ?
C24 C25 1.380(7) . ?
C24 C24A 1.514(7) . ?
C25 C26 1.387(6) . ?
C31 C36 1.389(6) . ?
C31 C32 1.404(6) . ?
C32 C33 1.380(6) . ?
C33 C34 1.386(7) . ?
C34 C35 1.386(7) . ?
C34 C34A 1.518(7) . ?
C35 C36 1.380(7) . ?
C41 C46 1.389(6) . ?
C41 C42 1.383(6) . ?
C42 C43 1.395(7) . ?
C43 C44 1.386(8) . ?
C44 C45 1.382(8) . ?
C44 C44A 1.518(8) . ?
C45 C46 1.393(7) . ?
C51 C56 1.390(6) . ?
C51 C52 1.403(6) . ?
C52 C53 1.397(7) . ?
C53 C54 1.394(7) . ?
C54 C55 1.379(7) . ?
C54 C54A 1.518(7) . ?
C55 C56 1.382(7) . ?
C61 C66 1.383(6) . ?
C61 C62 1.399(6) . ?
C62 C63 1.380(7) . ?
C63 C64 1.381(7) . ?
C64 C65 1.382(7) . ?
C64 C64A 1.518(7) . ?
C65 C66 1.398(7) . ?
C71 C72 1.377(6) . ?
C71 C76 1.389(6) . ?
F72 C72 1.356(5) . ?
C72 C73 1.380(7) . ?
F73 C73 1.363(6) . ?
C73 C74 1.371(7) . ?
F74 C74 1.350(5) . ?
C74 C75 1.368(7) . ?
F75 C75 1.348(5) . ?
C75 C76 1.362(6) . ?
F76 C76 1.366(5) . ?
C80 C84 1.25(4) . ?
C80 C81 1.30(2) . ?
C80 C83 1.36(3) 3_556 ?
C81 C84 1.12(5) . ?
C81 C82 1.31(3) . ?
C81 C83 1.46(4) 3_556 ?
C81 C82 1.68(4) 3_556 ?
C81 C81 1.69(6) 3_556 ?
C82 C83 1.33(3) . ?
C82 C84 1.53(6) . ?
C82 C81 1.68(4) 3_556 ?
C83 C80 1.36(3) 3_556 ?
C83 C81 1.46(4) 3_556 ?
